data_7131595
loop_
_publ_author_name
'Nayak, Mithilesh Kumar'
'Elvers, Benedict J.'
'Mandal, Debdeep'
'Das, Ayan'
'Ramakrishnan, Raghunathan'
'Mote, Kaustubh R.'
'Schulzke, Carola'
'Yildiz, Cem Burak'
'Jana, Anukul'

_publ_section_title
;
 Reduction of 2-<i>H</i>-substituted pyrrolinium cations: the
 carbon-carbon single bond in air stable 2,2'-bipyrrolidines as a
 two-electron-source.
;
_journal_issue 44
_journal_name_full 'Chemical communications (Cambridge, England)'
_journal_page_first 6698
_journal_page_last 6701
_journal_paper_doi 10.1039/d3cc00891f
_journal_volume 59
_journal_year 2023
_chemical_formula_moiety 'C24 H48 N2'
_chemical_formula_sum 'C24 H48 N2'
_chemical_formula_weight 364.64
_space_group_crystal_system monoclinic
_space_group_IT_number 15
_space_group_name_Hall '-C 2yc'
_space_group_name_H-M_alt 'C 1 2/c 1'
_atom_sites_solution_hydrogens geom
_atom_sites_solution_primary dual
_atom_sites_solution_secondary difmap
_audit_creation_method SHELXL-2018/3
_audit_update_record
;
2021-01-15 deposited with the CCDC.	2023-04-24 downloaded from the CCDC.
;
_cell_angle_alpha 90
_cell_angle_beta 96.727(7)
_cell_angle_gamma 90
_cell_formula_units_Z 4
_cell_length_a 18.4911(16)
_cell_length_b 8.0630(7)
_cell_length_c 15.8001(11)
_cell_measurement_reflns_used 2926
_cell_measurement_temperature 298(2)
_cell_measurement_theta_max 21.0430
_cell_measurement_theta_min 3.0790
_cell_volume 2339.5(3)
_computing_cell_refinement 'CrysAlisPro 1.171.39.29d (Rigaku OD, 2017)'
_computing_data_collection 'CrysAlisPro 1.171.39.29d (Rigaku OD, 2017)'
_computing_data_reduction 'CrysAlisPro 1.171.39.29d (Rigaku OD, 2017)'
_computing_molecular_graphics 'Olex2 (Dolomanov et al., 2009)'
_computing_publication_material 'Olex2 (Dolomanov et al., 2009)'
_computing_structure_refinement 'SHELXL-2018/3 (Sheldrick, 2015)'
_computing_structure_solution 'ShelXT (Sheldrick, 2015)'
_diffrn_ambient_temperature 298(2)
_diffrn_measured_fraction_theta_full 0.993
_diffrn_measured_fraction_theta_max 0.993
_diffrn_measurement_device_type 'XtaLAB AFC12 (RINC): Kappa single'
_diffrn_measurement_method '\w scans'
_diffrn_radiation_type MoK\a
_diffrn_radiation_wavelength 0.71073
_diffrn_reflns_av_unetI/netI 0.0571
_diffrn_reflns_Laue_measured_fraction_full 0.993
_diffrn_reflns_Laue_measured_fraction_max 0.993
_diffrn_reflns_limit_h_max 22
_diffrn_reflns_limit_h_min -22
_diffrn_reflns_limit_k_max 10
_diffrn_reflns_limit_k_min -10
_diffrn_reflns_limit_l_max 19
_diffrn_reflns_limit_l_min -19
_diffrn_reflns_number 2376
_diffrn_reflns_point_group_measured_fraction_full 0.993
_diffrn_reflns_point_group_measured_fraction_max 0.993
_diffrn_reflns_theta_full 25.242
_diffrn_reflns_theta_max 26.371
_diffrn_reflns_theta_min 2.993
_diffrn_source 'fine-focus sealed X-ray tube'
_exptl_absorpt_coefficient_mu 0.059
_exptl_absorpt_correction_T_max 1.00000
_exptl_absorpt_correction_T_min 0.67281
_exptl_absorpt_correction_type multi-scan
_exptl_absorpt_process_details
;
CrysAlisPro 1.171.39.29d (Rigaku Oxford Diffraction, 2017)
Empirical absorption correction using spherical harmonics,
 implemented in SCALE3 ABSPACK scaling algorithm.
;
_exptl_crystal_colour colourless
_exptl_crystal_density_diffrn 1.035
_exptl_crystal_description block
_exptl_crystal_F_000 824
_exptl_crystal_size_max 0.240
_exptl_crystal_size_mid 0.220
_exptl_crystal_size_min 0.190
_refine_diff_density_max 0.168
_refine_diff_density_min -0.158
_refine_diff_density_rms 0.045
_refine_ls_extinction_method none
_refine_ls_goodness_of_fit_ref 1.079
_refine_ls_hydrogen_treatment constr
_refine_ls_matrix_type full
_refine_ls_number_parameters 126
_refine_ls_number_reflns 2376
_refine_ls_number_restraints 0
_refine_ls_restrained_S_all 1.079
_refine_ls_R_factor_all 0.1189
_refine_ls_R_factor_gt 0.0755
_refine_ls_shift/su_max 0.000
_refine_ls_shift/su_mean 0.000
_refine_ls_structure_factor_coef Fsqd
_refine_ls_weighting_details 'w=1/[\s^2^(Fo^2^)+(0.0554P)^2^+3.0596P] where P=(Fo^2^+2Fc^2^)/3'
_refine_ls_weighting_scheme calc
_refine_ls_wR_factor_gt 0.1825
_refine_ls_wR_factor_ref 0.1996
_reflns_Friedel_coverage 0.000
_reflns_number_gt 1530
_reflns_number_total 2376
_reflns_threshold_expression 'I > 2\s(I)'
_cod_data_source_file d3cc00891f2.cif
_cod_data_source_block AJ1609_tw
_cod_depositor_comments 'Adding full bibliography for 7131595--7131596.cif.'
_cod_original_sg_symbol_H-M 'C 2/c'
_cod_database_code 7131595
_shelx_shelxl_version_number 2018/3
_shelx_space_group_comment
;
The symmetry employed for this shelxl refinement is uniquely defined
by the following loop, which should always be used as a source of
symmetry information in preference to the above space-group names.
They are only intended as comments.
;
_shelx_estimated_absorpt_t_min 0.986
_shelx_estimated_absorpt_t_max 0.989

loop_
_space_group_symop_operation_xyz
'x, y, z'
'-x, y, -z+1/2'
'x+1/2, y+1/2, z'
'-x+1/2, y+1/2, -z+1/2'
'-x, -y, -z'
'x, -y, z-1/2'
'-x+1/2, -y+1/2, -z'
'x+1/2, -y+1/2, z-1/2'

loop_
_atom_site_label
_atom_site_type_symbol
_atom_site_fract_x
_atom_site_fract_y
_atom_site_fract_z
_atom_site_U_iso_or_equiv
_atom_site_adp_type
_atom_site_occupancy
_atom_site_site_symmetry_order
_atom_site_calc_flag
_atom_site_refinement_flags_posn
_atom_site_refinement_flags_adp
_atom_site_refinement_flags_occupancy
_atom_site_disorder_assembly
_atom_site_disorder_group
N1 N 0.41357(12) 0.7515(3) 0.66460(14) 0.0399(6) Uani 1 1 d . . . . .
C1 C 0.45676(14) 0.7583(3) 0.75137(15) 0.0373(6) Uani 1 1 d . . . . .
H1 H 0.446707 0.652164 0.777888 0.045 Uiso 1 1 calc R U . . .
C2 C 0.41694(16) 0.8905(4) 0.80209(18) 0.0470(7) Uani 1 1 d . . . . .
C3 C 0.37481(17) 0.9911(4) 0.7323(2) 0.0571(8) Uani 1 1 d . . . . .
H3A H 0.404773 1.080895 0.715062 0.069 Uiso 1 1 calc R U . . .
H3B H 0.331815 1.038589 0.752642 0.069 Uiso 1 1 calc R U . . .
C4 C 0.35269(16) 0.8754(4) 0.65671(18) 0.0486(8) Uani 1 1 d . . . . .
C5 C 0.27443(17) 0.8132(5) 0.6637(2) 0.0674(10) Uani 1 1 d . . . . .
H5A H 0.259906 0.737546 0.617972 0.101 Uiso 1 1 calc R U . . .
H5B H 0.241642 0.905891 0.660341 0.101 Uiso 1 1 calc R U . . .
H5C H 0.273213 0.757541 0.717270 0.101 Uiso 1 1 calc R U . . .
C6 C 0.3489(2) 0.9777(5) 0.5739(2) 0.0692(10) Uani 1 1 d . . . . .
H6A H 0.397041 1.012797 0.564884 0.104 Uiso 1 1 calc R U . . .
H6B H 0.318673 1.073259 0.578555 0.104 Uiso 1 1 calc R U . . .
H6C H 0.328728 0.910778 0.526709 0.104 Uiso 1 1 calc R U . . .
C7 C 0.46313(19) 1.0048(5) 0.8624(2) 0.0694(10) Uani 1 1 d . . . . .
H7A H 0.491177 0.940121 0.905477 0.104 Uiso 1 1 calc R U . . .
H7B H 0.432120 1.079503 0.888792 0.104 Uiso 1 1 calc R U . . .
H7C H 0.495367 1.067207 0.831120 0.104 Uiso 1 1 calc R U . . .
C8 C 0.36643(19) 0.7983(5) 0.8570(2) 0.0672(10) Uani 1 1 d . . . . .
H8A H 0.338774 0.716590 0.822886 0.101 Uiso 1 1 calc R U . . .
H8B H 0.333850 0.876052 0.878688 0.101 Uiso 1 1 calc R U . . .
H8C H 0.395149 0.744719 0.903725 0.101 Uiso 1 1 calc R U . . .
C9 C 0.39954(17) 0.5830(4) 0.62631(19) 0.0506(8) Uani 1 1 d . . . . .
C10 C 0.47087(18) 0.4896(4) 0.6199(2) 0.0653(10) Uani 1 1 d . . . . .
H10A H 0.503771 0.559731 0.593589 0.098 Uiso 1 1 calc R U . . .
H10B H 0.461036 0.391447 0.586165 0.098 Uiso 1 1 calc R U . . .
H10C H 0.492502 0.459262 0.675973 0.098 Uiso 1 1 calc R U . . .
C11 C 0.3530(2) 0.4694(4) 0.6768(3) 0.0749(11) Uani 1 1 d . . . . .
H11A H 0.373942 0.465130 0.735330 0.112 Uiso 1 1 calc R U . . .
H11B H 0.351701 0.359839 0.652977 0.112 Uiso 1 1 calc R U . . .
H11C H 0.304377 0.512654 0.673649 0.112 Uiso 1 1 calc R U . . .
C12 C 0.3643(2) 0.5997(5) 0.5338(2) 0.0735(11) Uani 1 1 d . . . . .
H12A H 0.317991 0.653976 0.532900 0.110 Uiso 1 1 calc R U . . .
H12B H 0.357421 0.491484 0.508840 0.110 Uiso 1 1 calc R U . . .
H12C H 0.395383 0.664011 0.501949 0.110 Uiso 1 1 calc R U . . .

loop_
_atom_site_aniso_label
_atom_site_aniso_U_11
_atom_site_aniso_U_22
_atom_site_aniso_U_33
_atom_site_aniso_U_23
_atom_site_aniso_U_13
_atom_site_aniso_U_12
N1 0.0419(13) 0.0385(13) 0.0384(13) -0.0024(10) 0.0013(10) 0.0031(10)
C1 0.0442(15) 0.0398(15) 0.0283(13) 0.0025(11) 0.0054(11) -0.0003(13)
C2 0.0503(17) 0.0520(18) 0.0395(16) -0.0076(13) 0.0077(13) 0.0073(15)
C3 0.0582(19) 0.0534(19) 0.060(2) -0.0025(16) 0.0087(15) 0.0156(16)
C4 0.0502(17) 0.0500(18) 0.0454(17) 0.0033(14) 0.0042(13) 0.0098(15)
C5 0.0485(19) 0.087(3) 0.066(2) -0.0031(19) 0.0019(16) 0.0105(19)
C6 0.077(2) 0.068(2) 0.060(2) 0.0147(18) -0.0046(17) 0.018(2)
C7 0.069(2) 0.076(2) 0.064(2) -0.0309(19) 0.0119(17) 0.009(2)
C8 0.063(2) 0.094(3) 0.0479(19) 0.0013(18) 0.0211(16) 0.015(2)
C9 0.0549(18) 0.0466(17) 0.0494(18) -0.0111(14) 0.0018(14) -0.0012(15)
C10 0.071(2) 0.055(2) 0.067(2) -0.0248(17) -0.0059(17) 0.0079(18)
C11 0.077(2) 0.051(2) 0.097(3) -0.003(2) 0.008(2) -0.0172(19)
C12 0.079(2) 0.083(3) 0.053(2) -0.0218(19) -0.0142(17) 0.010(2)

loop_
_atom_type_symbol
_atom_type_description
_atom_type_scat_dispersion_real
_atom_type_scat_dispersion_imag
_atom_type_scat_source
C C 0.0033 0.0016 'International Tables Vol C Tables 4.2.6.8 and 6.1.1.4'
H H 0.0000 0.0000 'International Tables Vol C Tables 4.2.6.8 and 6.1.1.4'
N N 0.0061 0.0033 'International Tables Vol C Tables 4.2.6.8 and 6.1.1.4'

loop_
_geom_angle_atom_site_label_1
_geom_angle_atom_site_label_2
_geom_angle_atom_site_label_3
_geom_angle
_geom_angle_site_symmetry_1
_geom_angle_site_symmetry_3
_geom_angle_publ_flag
C9 N1 C4 118.6(2) . . ?
C9 N1 C1 116.7(2) . . ?
C4 N1 C1 111.4(2) . . ?
N1 C1 C2 105.0(2) . . ?
N1 C1 C1 113.6(2) . 2_656 ?
C2 C1 C1 122.9(2) . 2_656 ?
N1 C1 H1 104.5 . . ?
C2 C1 H1 104.5 . . ?
C1 C1 H1 104.5 2_656 . ?
C3 C2 C7 109.7(3) . . ?
C3 C2 C8 112.1(3) . . ?
C7 C2 C8 105.9(3) . . ?
C3 C2 C1 103.0(2) . . ?
C7 C2 C1 118.1(2) . . ?
C8 C2 C1 108.2(3) . . ?
C2 C3 C4 108.0(3) . . ?
C2 C3 H3A 110.1 . . ?
C4 C3 H3A 110.1 . . ?
C2 C3 H3B 110.1 . . ?
C4 C3 H3B 110.1 . . ?
H3A C3 H3B 108.4 . . ?
N1 C4 C3 102.2(2) . . ?
N1 C4 C6 112.7(2) . . ?
C3 C4 C6 108.5(3) . . ?
N1 C4 C5 118.5(3) . . ?
C3 C4 C5 107.9(3) . . ?
C6 C4 C5 106.5(3) . . ?
C4 C5 H5A 109.5 . . ?
C4 C5 H5B 109.5 . . ?
H5A C5 H5B 109.5 . . ?
C4 C5 H5C 109.5 . . ?
H5A C5 H5C 109.5 . . ?
H5B C5 H5C 109.5 . . ?
C4 C6 H6A 109.5 . . ?
C4 C6 H6B 109.5 . . ?
H6A C6 H6B 109.5 . . ?
C4 C6 H6C 109.5 . . ?
H6A C6 H6C 109.5 . . ?
H6B C6 H6C 109.5 . . ?
C2 C7 H7A 109.5 . . ?
C2 C7 H7B 109.5 . . ?
H7A C7 H7B 109.5 . . ?
C2 C7 H7C 109.5 . . ?
H7A C7 H7C 109.5 . . ?
H7B C7 H7C 109.5 . . ?
C2 C8 H8A 109.5 . . ?
C2 C8 H8B 109.5 . . ?
H8A C8 H8B 109.5 . . ?
C2 C8 H8C 109.5 . . ?
H8A C8 H8C 109.5 . . ?
H8B C8 H8C 109.5 . . ?
N1 C9 C10 111.3(2) . . ?
N1 C9 C12 109.9(3) . . ?
C10 C9 C12 104.7(3) . . ?
N1 C9 C11 114.2(3) . . ?
C10 C9 C11 106.2(3) . . ?
C12 C9 C11 110.1(3) . . ?
C9 C10 H10A 109.5 . . ?
C9 C10 H10B 109.5 . . ?
H10A C10 H10B 109.5 . . ?
C9 C10 H10C 109.5 . . ?
H10A C10 H10C 109.5 . . ?
H10B C10 H10C 109.5 . . ?
C9 C11 H11A 109.5 . . ?
C9 C11 H11B 109.5 . . ?
H11A C11 H11B 109.5 . . ?
C9 C11 H11C 109.5 . . ?
H11A C11 H11C 109.5 . . ?
H11B C11 H11C 109.5 . . ?
C9 C12 H12A 109.5 . . ?
C9 C12 H12B 109.5 . . ?
H12A C12 H12B 109.5 . . ?
C9 C12 H12C 109.5 . . ?
H12A C12 H12C 109.5 . . ?
H12B C12 H12C 109.5 . . ?

loop_
_geom_bond_atom_site_label_1
_geom_bond_atom_site_label_2
_geom_bond_distance
_geom_bond_site_symmetry_2
_geom_bond_publ_flag
N1 C9 1.498(4) . ?
N1 C4 1.499(4) . ?
N1 C1 1.505(3) . ?
C1 C2 1.568(4) . ?
C1 C1 1.605(5) 2_656 ?
C1 H1 0.9800 . ?
C2 C3 1.509(4) . ?
C2 C7 1.515(4) . ?
C2 C8 1.539(4) . ?
C3 C4 1.533(4) . ?
C3 H3A 0.9700 . ?
C3 H3B 0.9700 . ?
C4 C6 1.541(4) . ?
C4 C5 1.548(5) . ?
C5 H5A 0.9600 . ?
C5 H5B 0.9600 . ?
C5 H5C 0.9600 . ?
C6 H6A 0.9600 . ?
C6 H6B 0.9600 . ?
C6 H6C 0.9600 . ?
C7 H7A 0.9600 . ?
C7 H7B 0.9600 . ?
C7 H7C 0.9600 . ?
C8 H8A 0.9600 . ?
C8 H8B 0.9600 . ?
C8 H8C 0.9600 . ?
C9 C10 1.533(4) . ?
C9 C12 1.534(4) . ?
C9 C11 1.542(5) . ?
C10 H10A 0.9600 . ?
C10 H10B 0.9600 . ?
C10 H10C 0.9600 . ?
C11 H11A 0.9600 . ?
C11 H11B 0.9600 . ?
C11 H11C 0.9600 . ?
C12 H12A 0.9600 . ?
C12 H12B 0.9600 . ?
C12 H12C 0.9600 . ?
